data_4080718
loop_
_publ_author_name
'Nakajima, Yumiko'
'Okamoto, Yuki'
'Chang, Yung-Hung'
'Ozawa, Fumiyuki'

_publ_section_title
;
 Synthesis, Structures, and Reactivity of Ruthenium Complexes with
 PNP-pincer Type Phosphaalkene Ligands
;
_journal_issue 10
_journal_name_full Organometallics
_journal_page_first 2918
_journal_paper_doi 10.1021/om400126v
_journal_volume 32
_journal_year 2013
_chemical_formula_sum 'C57 H71 N O2 P2 Ru'
_chemical_formula_weight 965.16
_chemical_name_systematic
; 
 ? 
;
_space_group_IT_number 4
_symmetry_cell_setting monoclinic
_symmetry_space_group_name_Hall 'P 2yb'
_symmetry_space_group_name_H-M 'P 1 21 1'
_atom_sites_solution_hydrogens geom
_atom_sites_solution_primary direct
_atom_sites_solution_secondary difmap
_audit_creation_method SHELXL-97
_cell_angle_alpha 90.00
_cell_angle_beta 102.543(4)
_cell_angle_gamma 90.00
_cell_formula_units_Z 2
_cell_length_a 14.6958(9)
_cell_length_b 9.8210(7)
_cell_length_c 18.2435(14)
_cell_measurement_temperature 103(2)
_cell_volume 2570.2(3)
_computing_cell_refinement 'Nonius CAD4 software'
_computing_data_collection 'Nonius CAD4 software'
_computing_data_reduction 'Nonius CAD4 software'
_computing_molecular_graphics 'ORTEP3 for windows'
_computing_publication_material 'SHELXL-97 (Sheldrick, 1997)'
_computing_structure_refinement 'SHELXL-97 (Sheldrick, 1997)'
_computing_structure_solution 'SHELXS-97 (Sheldrick, 1990)'
_diffrn_ambient_temperature 103(2)
_diffrn_measured_fraction_theta_full 0.993
_diffrn_measured_fraction_theta_max 0.993
_diffrn_measurement_device_type ' CCD area detector '
_diffrn_measurement_method ' phi and omega scans'
_diffrn_radiation_monochromator graphite
_diffrn_radiation_source 'fine-focus sealed tube'
_diffrn_radiation_type MoK\a
_diffrn_radiation_wavelength 0.71075
_diffrn_reflns_av_R_equivalents 0.1851
_diffrn_reflns_av_sigmaI/netI 0.2269
_diffrn_reflns_limit_h_max 17
_diffrn_reflns_limit_h_min -17
_diffrn_reflns_limit_k_max 11
_diffrn_reflns_limit_k_min -11
_diffrn_reflns_limit_l_max 21
_diffrn_reflns_limit_l_min -21
_diffrn_reflns_number 20008
_diffrn_reflns_theta_full 25.00
_diffrn_reflns_theta_max 25.00
_diffrn_reflns_theta_min 2.29
_exptl_absorpt_coefficient_mu 0.408
_exptl_absorpt_correction_T_max 0.9603
_exptl_absorpt_correction_T_min 0.9228
_exptl_absorpt_correction_type empirical
_exptl_crystal_colour green
_exptl_crystal_density_diffrn 1.247
_exptl_crystal_density_method 'not measured'
_exptl_crystal_description block
_exptl_crystal_F_000 1020
_exptl_crystal_size_max 0.20
_exptl_crystal_size_mid 0.20
_exptl_crystal_size_min 0.10
_refine_diff_density_max 0.700
_refine_diff_density_min -0.623
_refine_diff_density_rms 0.128
_refine_ls_abs_structure_details 'Flack H D (1983), Acta Cryst. A39, 876-881'
_refine_ls_abs_structure_Flack 0.05(8)
_refine_ls_extinction_method none
_refine_ls_goodness_of_fit_ref 1.179
_refine_ls_hydrogen_treatment constr
_refine_ls_matrix_type full
_refine_ls_number_parameters 568
_refine_ls_number_reflns 8752
_refine_ls_number_restraints 31
_refine_ls_restrained_S_all 1.179
_refine_ls_R_factor_all 0.2128
_refine_ls_R_factor_gt 0.1126
_refine_ls_shift/su_max 0.001
_refine_ls_shift/su_mean 0.000
_refine_ls_structure_factor_coef Fsqd
_refine_ls_weighting_details 'calc w=1/[\s^2^(Fo^2^)+(0.0000P)^2^+16.9218P] where P=(Fo^2^+2Fc^2^)/3'
_refine_ls_weighting_scheme calc
_refine_ls_wR_factor_gt 0.1783
_refine_ls_wR_factor_ref 0.2276
_reflns_number_gt 4832
_reflns_number_total 8752
_reflns_threshold_expression >2sigma(I)
_cod_data_source_file om400126v_si_002.cif
_cod_data_source_block complex1
_cod_original_sg_symbol_H-M P21
_cod_database_code 4080718

loop_
_symmetry_equiv_pos_as_xyz
'x, y, z'
'-x, y+1/2, -z'

loop_
_atom_site_label
_atom_site_type_symbol
_atom_site_fract_x
_atom_site_fract_y
_atom_site_fract_z
_atom_site_U_iso_or_equiv
_atom_site_adp_type
_atom_site_occupancy
_atom_site_symmetry_multiplicity
_atom_site_calc_flag
_atom_site_refinement_flags
Ru1 Ru 0.29289(9) 0.83106(13) 0.24816(7) 0.0350(3) Uani 1 1 d .
C1 C 0.3985(13) 0.7302(19) 0.2509(10) 0.047(5) Uani 1 1 d U
O1 O 0.4671(8) 0.6617(11) 0.2581(6) 0.050(3) Uani 1 1 d .
C2 C 0.3608(11) 0.9828(15) 0.2860(9) 0.036(4) Uani 1 1 d U
O2 O 0.4036(8) 1.0808(11) 0.3095(6) 0.048(3) Uani 1 1 d .
P1 P 0.2513(3) 0.8600(4) 0.1223(2) 0.0343(12) Uani 1 1 d .
C3 C 0.1548(10) 0.9620(15) 0.1058(8) 0.034(4) Uani 1 1 d .
P2 P 0.2453(3) 0.7305(4) 0.3453(2) 0.0359(10) Uani 1 1 d .
C4 C 0.1522(9) 0.818(2) 0.3585(7) 0.034(4) Uani 1 1 d .
N1 N 0.1586(8) 0.9159(12) 0.2379(6) 0.032(3) Uani 1 1 d .
C5 C 0.1105(10) 0.9067(15) 0.2945(8) 0.034(4) Uani 1 1 d .
C6 C 0.0242(11) 0.9691(13) 0.2906(9) 0.033(4) Uani 1 1 d .
H7 H -0.0063 0.9640 0.3314 0.040 Uiso 1 1 calc R
C7 C -0.0150(11) 1.0370(14) 0.2269(9) 0.037(4) Uani 1 1 d .
H8 H -0.0725 1.0833 0.2237 0.044 Uiso 1 1 calc R
C8 C 0.0280(11) 1.0392(15) 0.1666(9) 0.038(4) Uani 1 1 d .
H9 H -0.0011 1.0862 0.1222 0.045 Uiso 1 1 calc R
C9 C 0.1115(11) 0.9755(15) 0.1695(7) 0.033(4) Uani 1 1 d .
C10 C 0.1155(9) 0.817(2) 0.4283(8) 0.036(4) Uani 1 1 d .
C11 C 0.0887(12) 0.7066(18) 0.4631(10) 0.038(5) Uani 1 1 d .
H11 H 0.0886 0.6214 0.4384 0.045 Uiso 1 1 calc R
C12 C 0.0613(13) 0.706(2) 0.5315(10) 0.042(5) Uani 1 1 d .
H12 H 0.0408 0.6249 0.5509 0.050 Uiso 1 1 calc R
C13 C 0.0646(10) 0.824(3) 0.5690(8) 0.051(4) Uani 1 1 d .
H13 H 0.0508 0.8261 0.6175 0.062 Uiso 1 1 calc R
C14 C 0.0886(11) 0.9421(18) 0.5357(10) 0.036(5) Uani 1 1 d .
H14 H 0.0873 1.0264 0.5610 0.043 Uiso 1 1 calc R
C15 C 0.1145(13) 0.941(2) 0.4667(11) 0.047(5) Uani 1 1 d .
H15 H 0.1313 1.0234 0.4457 0.057 Uiso 1 1 calc R
C16 C 0.1122(11) 1.0290(15) 0.0319(8) 0.031(4) Uani 1 1 d .
C17 C 0.1006(11) 1.1700(18) 0.0256(10) 0.054(5) Uani 1 1 d .
H17 H 0.1172 1.2248 0.0693 0.064 Uiso 1 1 calc R
C18 C 0.0650(11) 1.2323(18) -0.0438(9) 0.048(5) Uani 1 1 d .
H18 H 0.0591 1.3286 -0.0475 0.058 Uiso 1 1 calc R
C19 C 0.0384(10) 1.1503(17) -0.1073(9) 0.042(4) Uani 1 1 d .
H19 H 0.0127 1.1911 -0.1545 0.050 Uiso 1 1 calc R
C20 C 0.0490(12) 1.0100(16) -0.1024(9) 0.045(4) Uani 1 1 d .
H20 H 0.0315 0.9554 -0.1462 0.054 Uiso 1 1 calc R
C21 C 0.0856(11) 0.9487(17) -0.0326(9) 0.042(4) Uani 1 1 d .
H21 H 0.0924 0.8526 -0.0292 0.051 Uiso 1 1 calc R
C22 C 0.2844(10) 0.6189(13) 0.4251(8) 0.028(4) Uani 1 1 d U
C23 C 0.3358(11) 0.6697(16) 0.4975(9) 0.033(4) Uani 1 1 d .
C24 C 0.3370(11) 0.5871(17) 0.5591(9) 0.043(4) Uani 1 1 d .
H24 H 0.3702 0.6185 0.6066 0.051 Uiso 1 1 calc R
C25 C 0.2923(11) 0.4597(15) 0.5564(9) 0.038(4) Uani 1 1 d .
C26 C 0.2552(11) 0.4071(15) 0.4857(8) 0.041(4) Uani 1 1 d .
H26 H 0.2315 0.3168 0.4821 0.050 Uiso 1 1 calc R
C27 C 0.2508(11) 0.4830(13) 0.4174(8) 0.033(4) Uani 1 1 d .
C28 C 0.3985(11) 0.7972(15) 0.5035(8) 0.040(5) Uani 1 1 d .
C29 C 0.2888(15) 0.3788(17) 0.6260(10) 0.052(6) Uani 1 1 d .
C30 C 0.2137(12) 0.4052(18) 0.3415(10) 0.037(5) Uani 1 1 d .
C31 C 0.4700(10) 0.7814(15) 0.4559(8) 0.046(5) Uani 1 1 d .
H31 H 0.5091 0.8631 0.4607 0.069 Uiso 1 1 calc R
H31A H 0.4382 0.7692 0.4033 0.069 Uiso 1 1 calc R
H31B H 0.5090 0.7017 0.4729 0.069 Uiso 1 1 calc R
C32 C 0.3430(12) 0.9303(18) 0.4851(10) 0.048(5) Uani 1 1 d .
H32 H 0.2966 0.9371 0.5161 0.072 Uiso 1 1 calc R
H32A H 0.3115 0.9306 0.4319 0.072 Uiso 1 1 calc R
H32B H 0.3857 1.0080 0.4954 0.072 Uiso 1 1 calc R
C33 C 0.4545(10) 0.8133(19) 0.5851(7) 0.048(4) Uani 1 1 d U
H33 H 0.4113 0.8226 0.6189 0.072 Uiso 1 1 calc R
H33A H 0.4939 0.8946 0.5888 0.072 Uiso 1 1 calc R
H33B H 0.4938 0.7328 0.5993 0.072 Uiso 1 1 calc R
C34 C 0.3639(12) 0.4245(19) 0.6940(9) 0.062(6) Uani 1 1 d .
H34 H 0.3596 0.3691 0.7378 0.092 Uiso 1 1 calc R
H34A H 0.3543 0.5206 0.7048 0.092 Uiso 1 1 calc R
H34B H 0.4257 0.4130 0.6828 0.092 Uiso 1 1 calc R
C35 C 0.3062(14) 0.224(2) 0.6154(11) 0.071(7) Uani 1 1 d .
H35 H 0.2602 0.1892 0.5722 0.106 Uiso 1 1 calc R
H35A H 0.3002 0.1739 0.6607 0.106 Uiso 1 1 calc R
H35B H 0.3691 0.2106 0.6066 0.106 Uiso 1 1 calc R
C36 C 0.1929(12) 0.3949(17) 0.6420(8) 0.057(5) Uani 1 1 d .
H36 H 0.1459 0.3658 0.5981 0.085 Uiso 1 1 calc R
H36A H 0.1825 0.4906 0.6530 0.085 Uiso 1 1 calc R
H36B H 0.1879 0.3387 0.6854 0.085 Uiso 1 1 calc R
C37 C 0.1982(15) 0.2553(19) 0.3560(11) 0.054(6) Uani 1 1 d .
H37 H 0.2565 0.2150 0.3839 0.081 Uiso 1 1 calc R
H37A H 0.1778 0.2077 0.3080 0.081 Uiso 1 1 calc R
H37B H 0.1502 0.2465 0.3856 0.081 Uiso 1 1 calc R
C38 C 0.1203(11) 0.4567(17) 0.2993(9) 0.049(5) Uani 1 1 d .
H38 H 0.0749 0.4495 0.3313 0.073 Uiso 1 1 calc R
H38A H 0.0992 0.4019 0.2538 0.073 Uiso 1 1 calc R
H38B H 0.1261 0.5521 0.2852 0.073 Uiso 1 1 calc R
C39 C 0.2861(11) 0.4134(16) 0.2943(9) 0.043(4) Uani 1 1 d .
H39 H 0.3459 0.3801 0.3234 0.064 Uiso 1 1 calc R
H39A H 0.2928 0.5082 0.2795 0.064 Uiso 1 1 calc R
H39B H 0.2664 0.3572 0.2492 0.064 Uiso 1 1 calc R
C40 C 0.2970(9) 0.8553(15) 0.0374(9) 0.035(4) Uani 1 1 d .
C41 C 0.3388(11) 0.9782(15) 0.0126(9) 0.038(4) Uani 1 1 d .
C42 C 0.3345(12) 0.9852(16) -0.0638(9) 0.045(5) Uani 1 1 d .
H42 H 0.3560 1.0668 -0.0823 0.054 Uiso 1 1 calc R
C43 C 0.3031(12) 0.8883(19) -0.1136(10) 0.038(5) Uani 1 1 d .
C44 C 0.2744(11) 0.7673(18) -0.0893(10) 0.042(5) Uani 1 1 d .
H44 H 0.2535 0.6966 -0.1245 0.050 Uiso 1 1 calc R
C45 C 0.2753(11) 0.7460(15) -0.0126(9) 0.032(4) Uani 1 1 d U
C46 C 0.3984(11) 1.0811(18) 0.0665(9) 0.042(4) Uani 1 1 d .
C47 C 0.2950(13) 0.9107(18) -0.1989(9) 0.048(5) Uani 1 1 d .
C48 C 0.2539(11) 0.5965(15) 0.0134(8) 0.033(4) Uani 1 1 d .
C49 C 0.4736(12) 0.9992(17) 0.1210(9) 0.056(5) Uani 1 1 d .
H49 H 0.5122 1.0615 0.1567 0.084 Uiso 1 1 calc R
H49A H 0.5128 0.9508 0.0925 0.084 Uiso 1 1 calc R
H49B H 0.4434 0.9334 0.1484 0.084 Uiso 1 1 calc R
C50 C 0.3407(11) 1.1668(17) 0.1120(9) 0.043(4) Uani 1 1 d .
H50 H 0.3821 1.2296 0.1454 0.064 Uiso 1 1 calc R
H50A H 0.3105 1.1059 0.1420 0.064 Uiso 1 1 calc R
H50B H 0.2930 1.2190 0.0773 0.064 Uiso 1 1 calc R
C51 C 0.4504(12) 1.1814(16) 0.0267(10) 0.056(5) Uani 1 1 d .
H51 H 0.4864 1.2445 0.0635 0.084 Uiso 1 1 calc R
H51A H 0.4055 1.2328 -0.0107 0.084 Uiso 1 1 calc R
H51B H 0.4928 1.1315 0.0017 0.084 Uiso 1 1 calc R
C52 C 0.2214(16) 1.028(2) -0.2255(10) 0.095(8) Uani 1 1 d .
H52 H 0.1615 1.0029 -0.2140 0.142 Uiso 1 1 calc R
H52A H 0.2133 1.0419 -0.2798 0.142 Uiso 1 1 calc R
H52B H 0.2438 1.1130 -0.1992 0.142 Uiso 1 1 calc R
C53 C 0.3879(14) 0.939(3) -0.2150(9) 0.092(8) Uani 1 1 d .
H53 H 0.4160 1.0175 -0.1855 0.138 Uiso 1 1 calc R
H53A H 0.3810 0.9583 -0.2686 0.138 Uiso 1 1 calc R
H53B H 0.4282 0.8591 -0.2015 0.138 Uiso 1 1 calc R
C54 C 0.2506(15) 0.788(2) -0.2465(9) 0.089(9) Uani 1 1 d .
H54 H 0.1890 0.7699 -0.2363 0.133 Uiso 1 1 calc R
H54A H 0.2905 0.7082 -0.2335 0.133 Uiso 1 1 calc R
H54B H 0.2441 0.8095 -0.2999 0.133 Uiso 1 1 calc R
C55 C 0.2551(11) 0.4959(15) -0.0510(8) 0.040(4) Uani 1 1 d .
H55 H 0.3149 0.5024 -0.0662 0.060 Uiso 1 1 calc R
H55A H 0.2044 0.5181 -0.0938 0.060 Uiso 1 1 calc R
H55B H 0.2467 0.4030 -0.0340 0.060 Uiso 1 1 calc R
C56 C 0.3366(12) 0.5587(16) 0.0764(9) 0.047(5) Uani 1 1 d .
H56 H 0.3944 0.5665 0.0583 0.071 Uiso 1 1 calc R
H56A H 0.3293 0.4648 0.0924 0.071 Uiso 1 1 calc R
H56B H 0.3391 0.6204 0.1190 0.071 Uiso 1 1 calc R
C57 C 0.1634(11) 0.5855(17) 0.0372(10) 0.046(5) Uani 1 1 d .
H57 H 0.1631 0.6486 0.0788 0.070 Uiso 1 1 calc R
H57A H 0.1552 0.4922 0.0536 0.070 Uiso 1 1 calc R
H57B H 0.1123 0.6086 -0.0052 0.070 Uiso 1 1 calc R

loop_
_atom_site_aniso_label
_atom_site_aniso_U_11
_atom_site_aniso_U_22
_atom_site_aniso_U_33
_atom_site_aniso_U_23
_atom_site_aniso_U_13
_atom_site_aniso_U_12
Ru1 0.0403(7) 0.0305(6) 0.0331(6) -0.0002(9) 0.0054(5) 0.0028(9)
C1 0.052(8) 0.058(8) 0.038(8) 0.000(7) 0.023(7) -0.008(7)
O1 0.059(8) 0.045(7) 0.044(7) -0.002(6) 0.009(6) -0.003(6)
C2 0.051(8) 0.030(7) 0.027(7) 0.007(6) 0.011(6) 0.008(6)
O2 0.050(8) 0.044(7) 0.045(7) -0.008(6) 0.000(6) -0.006(6)
P1 0.044(2) 0.026(3) 0.033(2) 0.0013(19) 0.0086(19) 0.000(2)
C3 0.034(9) 0.037(10) 0.030(9) -0.004(7) 0.006(7) -0.014(8)
P2 0.042(3) 0.034(2) 0.033(2) -0.001(2) 0.009(2) 0.001(2)
C4 0.043(8) 0.032(9) 0.029(8) 0.001(10) 0.011(6) -0.007(10)
N1 0.026(7) 0.043(8) 0.027(7) 0.006(6) 0.003(6) -0.007(6)
C5 0.034(9) 0.034(9) 0.029(9) -0.009(7) -0.002(7) -0.001(7)
C6 0.047(10) 0.014(8) 0.040(10) 0.006(7) 0.014(8) 0.010(7)
C7 0.047(11) 0.016(8) 0.049(11) -0.005(8) 0.014(9) 0.005(7)
C8 0.046(11) 0.029(9) 0.033(10) 0.002(7) -0.003(8) -0.005(8)
C9 0.040(10) 0.034(9) 0.018(8) 0.000(7) -0.009(7) 0.009(8)
C10 0.033(8) 0.031(10) 0.037(8) -0.014(10) -0.009(6) -0.003(10)
C11 0.047(12) 0.027(10) 0.042(12) -0.005(8) 0.015(9) -0.008(8)
C12 0.054(13) 0.045(12) 0.032(11) -0.004(9) 0.023(9) -0.019(9)
C13 0.052(10) 0.065(11) 0.038(9) 0.014(14) 0.010(7) -0.007(14)
C14 0.023(9) 0.032(10) 0.050(12) -0.017(9) 0.001(8) 0.004(8)
C15 0.048(12) 0.052(12) 0.050(13) -0.005(10) 0.030(10) -0.020(10)
C16 0.043(11) 0.033(10) 0.010(8) -0.003(7) -0.006(7) 0.008(8)
C17 0.034(10) 0.066(13) 0.058(12) 0.004(10) 0.002(9) 0.012(9)
C18 0.053(11) 0.052(11) 0.035(10) 0.017(9) -0.001(9) 0.001(9)
C19 0.038(10) 0.058(12) 0.027(10) 0.020(9) 0.004(8) 0.021(9)
C20 0.063(12) 0.041(11) 0.035(10) -0.001(8) 0.017(9) 0.000(9)
C21 0.047(11) 0.045(10) 0.037(10) -0.008(9) 0.011(8) -0.003(9)
C22 0.038(7) 0.012(6) 0.036(7) 0.003(5) 0.013(6) 0.000(5)
C23 0.037(10) 0.028(9) 0.031(10) -0.008(8) 0.004(8) 0.006(8)
C24 0.041(10) 0.052(11) 0.030(9) 0.009(9) -0.002(8) 0.013(9)
C25 0.055(11) 0.029(9) 0.030(9) -0.009(8) 0.008(8) -0.022(8)
C26 0.042(10) 0.034(9) 0.045(11) 0.008(8) 0.003(8) -0.006(8)
C27 0.051(10) 0.015(8) 0.030(9) -0.002(7) 0.004(8) -0.005(7)
C28 0.045(10) 0.045(13) 0.023(8) 0.004(7) -0.006(7) 0.008(8)
C29 0.073(14) 0.051(13) 0.035(11) 0.009(8) 0.018(10) 0.014(10)
C30 0.035(11) 0.029(10) 0.045(12) 0.000(8) 0.003(9) 0.005(8)
C31 0.025(8) 0.059(13) 0.049(10) 0.000(8) -0.003(8) -0.019(8)
C32 0.040(11) 0.056(13) 0.044(12) 0.008(10) 0.001(9) 0.004(10)
C33 0.049(7) 0.038(8) 0.049(7) 0.008(7) -0.003(6) -0.026(7)
C34 0.072(14) 0.079(13) 0.032(10) 0.038(10) 0.009(9) 0.014(11)
C35 0.069(15) 0.082(17) 0.055(14) 0.032(13) 0.002(12) -0.006(13)
C36 0.084(14) 0.064(12) 0.023(9) 0.024(8) 0.012(9) 0.027(10)
C37 0.081(16) 0.046(12) 0.032(11) 0.001(9) 0.009(11) -0.012(11)
C38 0.052(12) 0.054(12) 0.036(10) -0.011(9) -0.001(9) -0.011(9)
C39 0.050(11) 0.032(9) 0.046(10) -0.008(8) 0.010(9) 0.000(8)
C40 0.023(7) 0.019(10) 0.067(11) -0.014(9) 0.018(7) 0.001(7)
C41 0.043(11) 0.023(9) 0.046(11) 0.011(8) 0.003(9) -0.003(8)
C42 0.066(13) 0.030(10) 0.042(11) 0.016(9) 0.022(10) 0.015(9)
C43 0.043(11) 0.040(10) 0.033(10) 0.006(8) 0.011(8) 0.009(8)
C44 0.035(11) 0.035(10) 0.050(12) -0.011(9) -0.006(9) 0.012(8)
C45 0.038(7) 0.021(7) 0.038(7) 0.007(6) 0.012(6) 0.006(6)
C46 0.028(9) 0.064(12) 0.034(10) 0.004(9) 0.009(8) -0.002(9)
C47 0.069(13) 0.047(10) 0.030(10) 0.004(8) 0.017(9) -0.018(10)
C48 0.044(10) 0.029(8) 0.023(9) -0.007(7) 0.002(8) -0.011(8)
C49 0.059(12) 0.047(11) 0.051(12) -0.020(9) -0.013(9) -0.014(10)
C50 0.052(11) 0.047(11) 0.026(10) 0.000(8) 0.001(8) -0.004(9)
C51 0.056(12) 0.038(10) 0.077(14) 0.000(10) 0.021(10) -0.029(9)
C52 0.11(2) 0.12(2) 0.052(14) 0.026(13) 0.008(14) 0.035(16)
C53 0.079(16) 0.17(2) 0.021(10) -0.001(13) 0.004(10) -0.030(16)
C54 0.14(2) 0.11(2) 0.016(9) -0.001(11) 0.023(12) -0.041(15)
C55 0.052(11) 0.035(9) 0.035(10) 0.010(8) 0.016(8) -0.001(8)
C56 0.067(13) 0.038(11) 0.031(10) 0.012(8) 0.001(9) 0.026(10)
C57 0.042(11) 0.031(10) 0.061(12) -0.002(9) 0.002(10) 0.003(9)

loop_
_atom_type_symbol
_atom_type_description
_atom_type_scat_dispersion_real
_atom_type_scat_dispersion_imag
_atom_type_scat_source
O O 0.0106 0.0060 'International Tables Vol C Tables 4.2.6.8 and 6.1.1.4'
P P 0.1023 0.0942 'International Tables Vol C Tables 4.2.6.8 and 6.1.1.4'
N N 0.0061 0.0033 'International Tables Vol C Tables 4.2.6.8 and 6.1.1.4'
C C 0.0033 0.0016 'International Tables Vol C Tables 4.2.6.8 and 6.1.1.4'
H H 0.0000 0.0000 'International Tables Vol C Tables 4.2.6.8 and 6.1.1.4'
Ru Ru -1.2594 0.8363 'International Tables Vol C Tables 4.2.6.8 and 6.1.1.4'

loop_
_geom_angle_atom_site_label_1
_geom_angle_atom_site_label_2
_geom_angle_atom_site_label_3
_geom_angle
C1 Ru1 C2 92.3(8)
C1 Ru1 N1 170.0(7)
C2 Ru1 N1 97.7(6)
C1 Ru1 P1 97.8(6)
C2 Ru1 P1 106.5(5)
N1 Ru1 P1 79.6(3)
C1 Ru1 P2 98.4(5)
C2 Ru1 P2 107.1(5)
N1 Ru1 P2 78.5(3)
P1 Ru1 P2 141.89(16)
O1 C1 Ru1 175.1(15)
O2 C2 Ru1 179.2(15)
C3 P1 C40 108.1(7)
C3 P1 Ru1 106.4(5)
C40 P1 Ru1 142.5(5)
C9 C3 C16 120.5(13)
C9 C3 P1 114.0(11)
C16 C3 P1 125.4(11)
C4 P2 C22 108.8(7)
C4 P2 Ru1 106.7(6)
C22 P2 Ru1 142.4(5)
C5 C4 C10 121.2(15)
C5 C4 P2 113.6(10)
C10 C4 P2 125.1(13)
C5 N1 C9 117.1(12)
C5 N1 Ru1 122.1(9)
C9 N1 Ru1 120.6(9)
N1 C5 C6 122.8(14)
N1 C5 C4 116.0(13)
C6 C5 C4 121.0(14)
C7 C6 C5 118.2(15)
C7 C6 H7 120.9
C5 C6 H7 120.9
C6 C7 C8 120.5(15)
C6 C7 H8 119.8
C8 C7 H8 119.8
C9 C8 C7 121.6(15)
C9 C8 H9 119.2
C7 C8 H9 119.2
C8 C9 N1 119.1(13)
C8 C9 C3 124.0(13)
N1 C9 C3 117.0(13)
C11 C10 C15 115.0(13)
C11 C10 C4 127.3(18)
C15 C10 C4 117.5(17)
C10 C11 C12 126.3(17)
C10 C11 H11 116.8
C12 C11 H11 116.8
C13 C12 C11 118.2(17)
C13 C12 H12 120.9
C11 C12 H12 120.9
C12 C13 C14 118.8(14)
C12 C13 H13 120.6
C14 C13 H13 120.6
C15 C14 C13 122.2(17)
C15 C14 H14 118.9
C13 C14 H14 118.9
C14 C15 C10 119.3(17)
C14 C15 H15 120.3
C10 C15 H15 120.3
C17 C16 C21 118.9(14)
C17 C16 C3 121.7(13)
C21 C16 C3 119.4(13)
C16 C17 C18 121.5(17)
C16 C17 H17 119.2
C18 C17 H17 119.2
C19 C18 C17 118.7(16)
C19 C18 H18 120.7
C17 C18 H18 120.7
C20 C19 C18 120.8(15)
C20 C19 H19 119.6
C18 C19 H19 119.6
C19 C20 C21 119.9(15)
C19 C20 H20 120.0
C21 C20 H20 120.0
C16 C21 C20 120.2(15)
C16 C21 H21 119.9
C20 C21 H21 119.9
C27 C22 C23 120.8(13)
C27 C22 P2 116.5(11)
C23 C22 P2 122.1(10)
C24 C23 C22 116.5(14)
C24 C23 C28 121.0(14)
C22 C23 C28 121.7(14)
C23 C24 C25 124.7(16)
C23 C24 H24 117.6
C25 C24 H24 117.6
C26 C25 C24 116.7(14)
C26 C25 C29 120.6(14)
C24 C25 C29 122.7(14)
C25 C26 C27 123.1(14)
C25 C26 H26 118.4
C27 C26 H26 118.4
C22 C27 C26 116.8(13)
C22 C27 C30 126.2(13)
C26 C27 C30 116.9(13)
C31 C28 C32 111.3(13)
C31 C28 C23 110.8(12)
C32 C28 C23 113.2(12)
C31 C28 C33 105.9(12)
C32 C28 C33 105.7(13)
C23 C28 C33 109.7(13)
C36 C29 C25 108.2(15)
C36 C29 C34 110.5(15)
C25 C29 C34 112.0(15)
C36 C29 C35 108.1(15)
C25 C29 C35 111.8(16)
C34 C29 C35 106.1(17)
C38 C30 C39 111.5(15)
C38 C30 C37 105.0(17)
C39 C30 C37 107.6(14)
C38 C30 C27 113.0(13)
C39 C30 C27 108.9(14)
C37 C30 C27 110.7(16)
C28 C31 H31 109.5
C28 C31 H31A 109.5
H31 C31 H31A 109.5
C28 C31 H31B 109.5
H31 C31 H31B 109.5
H31A C31 H31B 109.5
C28 C32 H32 109.5
C28 C32 H32A 109.5
H32 C32 H32A 109.5
C28 C32 H32B 109.5
H32 C32 H32B 109.5
H32A C32 H32B 109.5
C28 C33 H33 109.5
C28 C33 H33A 109.5
H33 C33 H33A 109.5
C28 C33 H33B 109.5
H33 C33 H33B 109.5
H33A C33 H33B 109.5
C29 C34 H34 109.5
C29 C34 H34A 109.5
H34 C34 H34A 109.5
C29 C34 H34B 109.5
H34 C34 H34B 109.5
H34A C34 H34B 109.5
C29 C35 H35 109.5
C29 C35 H35A 109.5
H35 C35 H35A 109.5
C29 C35 H35B 109.5
H35 C35 H35B 109.5
H35A C35 H35B 109.5
C29 C36 H36 109.5
C29 C36 H36A 109.5
H36 C36 H36A 109.5
C29 C36 H36B 109.5
H36 C36 H36B 109.5
H36A C36 H36B 109.5
C30 C37 H37 109.5
C30 C37 H37A 109.5
H37 C37 H37A 109.5
C30 C37 H37B 109.5
H37 C37 H37B 109.5
H37A C37 H37B 109.5
C30 C38 H38 109.5
C30 C38 H38A 109.5
H38 C38 H38A 109.5
C30 C38 H38B 109.5
H38 C38 H38B 109.5
H38A C38 H38B 109.5
C30 C39 H39 109.5
C30 C39 H39A 109.5
H39 C39 H39A 109.5
C30 C39 H39B 109.5
H39 C39 H39B 109.5
H39A C39 H39B 109.5
C45 C40 C41 118.7(14)
C45 C40 P1 120.1(11)
C41 C40 P1 119.9(11)
C42 C41 C40 114.9(15)
C42 C41 C46 120.3(14)
C40 C41 C46 124.0(14)
C43 C42 C41 125.9(16)
C43 C42 H42 117.0
C41 C42 H42 117.0
C42 C43 C44 119.2(17)
C42 C43 C47 121.6(16)
C44 C43 C47 119.1(17)
C43 C44 C45 120.9(16)
C43 C44 H44 119.6
C45 C44 H44 119.6
C40 C45 C44 118.9(14)
C40 C45 C48 122.9(13)
C44 C45 C48 118.1(14)
C51 C46 C49 106.3(13)
C51 C46 C41 113.2(13)
C49 C46 C41 107.3(13)
C51 C46 C50 107.0(14)
C49 C46 C50 109.6(13)
C41 C46 C50 113.2(13)
C53 C47 C54 109.2(16)
C53 C47 C43 110.6(15)
C54 C47 C43 112.7(14)
C53 C47 C52 113.6(16)
C54 C47 C52 102.6(15)
C43 C47 C52 108.0(14)
C57 C48 C56 112.2(14)
C57 C48 C55 109.5(13)
C56 C48 C55 106.3(13)
C57 C48 C45 113.5(13)
C56 C48 C45 105.8(12)
C55 C48 C45 109.2(12)
C46 C49 H49 109.5
C46 C49 H49A 109.5
H49 C49 H49A 109.5
C46 C49 H49B 109.5
H49 C49 H49B 109.5
H49A C49 H49B 109.5
C46 C50 H50 109.5
C46 C50 H50A 109.5
H50 C50 H50A 109.5
C46 C50 H50B 109.5
H50 C50 H50B 109.5
H50A C50 H50B 109.5
C46 C51 H51 109.5
C46 C51 H51A 109.5
H51 C51 H51A 109.5
C46 C51 H51B 109.5
H51 C51 H51B 109.5
H51A C51 H51B 109.5
C47 C52 H52 109.5
C47 C52 H52A 109.5
H52 C52 H52A 109.5
C47 C52 H52B 109.5
H52 C52 H52B 109.5
H52A C52 H52B 109.5
C47 C53 H53 109.5
C47 C53 H53A 109.5
H53 C53 H53A 109.5
C47 C53 H53B 109.5
H53 C53 H53B 109.5
H53A C53 H53B 109.5
C47 C54 H54 109.5
C47 C54 H54A 109.5
H54 C54 H54A 109.5
C47 C54 H54B 109.5
H54 C54 H54B 109.5
H54A C54 H54B 109.5
C48 C55 H55 109.5
C48 C55 H55A 109.5
H55 C55 H55A 109.5
C48 C55 H55B 109.5
H55 C55 H55B 109.5
H55A C55 H55B 109.5
C48 C56 H56 109.5
C48 C56 H56A 109.5
H56 C56 H56A 109.5
C48 C56 H56B 109.5
H56 C56 H56B 109.5
H56A C56 H56B 109.5
C48 C57 H57 109.5
C48 C57 H57A 109.5
H57 C57 H57A 109.5
C48 C57 H57B 109.5
H57 C57 H57B 109.5
H57A C57 H57B 109.5

loop_
_geom_bond_atom_site_label_1
_geom_bond_atom_site_label_2
_geom_bond_distance
Ru1 C1 1.833(19)
Ru1 C2 1.843(17)
Ru1 N1 2.113(12)
Ru1 P1 2.262(4)
Ru1 P2 2.269(4)
C1 O1 1.195(19)
C2 O2 1.178(17)
P1 C3 1.708(16)
P1 C40 1.816(15)
C3 C9 1.447(19)
C3 C16 1.51(2)
P2 C4 1.678(16)
P2 C22 1.813(14)
C4 C5 1.48(2)
C4 C10 1.487(18)
N1 C5 1.375(18)
N1 C9 1.416(17)
C5 C6 1.397(19)
C6 C7 1.35(2)
C6 H7 0.9500
C7 C8 1.38(2)
C7 H8 0.9500
C8 C9 1.368(19)
C8 H9 0.9500
C10 C11 1.35(2)
C10 C15 1.41(2)
C11 C12 1.39(2)
C11 H11 0.9500
C12 C13 1.34(3)
C12 H12 0.9500
C13 C14 1.39(3)
C13 H13 0.9500
C14 C15 1.39(2)
C14 H14 0.9500
C15 H15 0.9500
C16 C17 1.40(2)
C16 C21 1.399(19)
C17 C18 1.40(2)
C17 H17 0.9500
C18 C19 1.40(2)
C18 H18 0.9500
C19 C20 1.39(2)
C19 H19 0.9500
C20 C21 1.41(2)
C20 H20 0.9500
C21 H21 0.9500
C22 C27 1.420(18)
C22 C23 1.46(2)
C23 C24 1.38(2)
C23 C28 1.54(2)
C24 C25 1.41(2)
C24 H24 0.9500
C25 C26 1.39(2)
C25 C29 1.51(2)
C26 C27 1.441(19)
C26 H26 0.9500
C27 C30 1.57(2)
C28 C31 1.51(2)
C28 C32 1.54(2)
C28 C33 1.544(18)
C29 C36 1.51(2)
C29 C34 1.54(3)
C29 C35 1.56(3)
C30 C38 1.51(2)
C30 C39 1.51(2)
C30 C37 1.522(18)
C31 H31 0.9800
C31 H31A 0.9800
C31 H31B 0.9800
C32 H32 0.9800
C32 H32A 0.9800
C32 H32B 0.9800
C33 H33 0.9800
C33 H33A 0.9800
C33 H33B 0.9800
C34 H34 0.9800
C34 H34A 0.9800
C34 H34B 0.9800
C35 H35 0.9800
C35 H35A 0.9800
C35 H35B 0.9800
C36 H36 0.9800
C36 H36A 0.9800
C36 H36B 0.9800
C37 H37 0.9800
C37 H37A 0.9800
C37 H37B 0.9800
C38 H38 0.9800
C38 H38A 0.9800
C38 H38B 0.9800
C39 H39 0.9800
C39 H39A 0.9800
C39 H39B 0.9800
C40 C45 1.40(2)
C40 C41 1.47(2)
C41 C42 1.38(2)
C41 C46 1.54(2)
C42 C43 1.33(2)
C42 H42 0.9500
C43 C44 1.37(2)
C43 C47 1.55(2)
C44 C45 1.41(2)
C44 H44 0.9500
C45 C48 1.59(2)
C46 C51 1.52(2)
C46 C49 1.54(2)
C46 C50 1.56(2)
C47 C53 1.48(2)
C47 C54 1.54(2)
C47 C52 1.59(2)
C48 C57 1.49(2)
C48 C56 1.53(2)
C48 C55 1.539(19)
C49 H49 0.9800
C49 H49A 0.9800
C49 H49B 0.9800
C50 H50 0.9800
C50 H50A 0.9800
C50 H50B 0.9800
C51 H51 0.9800
C51 H51A 0.9800
C51 H51B 0.9800
C52 H52 0.9800
C52 H52A 0.9800
C52 H52B 0.9800
C53 H53 0.9800
C53 H53A 0.9800
C53 H53B 0.9800
C54 H54 0.9800
C54 H54A 0.9800
C54 H54B 0.9800
C55 H55 0.9800
C55 H55A 0.9800
C55 H55B 0.9800
C56 H56 0.9800
C56 H56A 0.9800
C56 H56B 0.9800
C57 H57 0.9800
C57 H57A 0.9800
C57 H57B 0.9800

loop_
_geom_torsion_atom_site_label_1
_geom_torsion_atom_site_label_2
_geom_torsion_atom_site_label_3
_geom_torsion_atom_site_label_4
_geom_torsion
C2 Ru1 C1 O1 89(19)
N1 Ru1 C1 O1 -89(19)
P1 Ru1 C1 O1 -164(18)
P2 Ru1 C1 O1 -19(19)
C1 Ru1 C2 O2 136(100)
N1 Ru1 C2 O2 -44(100)
P1 Ru1 C2 O2 37(100)
P2 Ru1 C2 O2 -124(100)
C1 Ru1 P1 C3 -176.8(8)
C2 Ru1 P1 C3 -82.1(7)
N1 Ru1 P1 C3 13.0(6)
P2 Ru1 P1 C3 68.7(6)
C1 Ru1 P1 C40 -20.2(10)
C2 Ru1 P1 C40 74.6(10)
N1 Ru1 P1 C40 169.6(9)
P2 Ru1 P1 C40 -134.7(8)
C40 P1 C3 C9 -179.7(11)
Ru1 P1 C3 C9 -14.4(12)
C40 P1 C3 C16 3.4(15)
Ru1 P1 C3 C16 168.7(11)
C1 Ru1 P2 C4 174.8(9)
C2 Ru1 P2 C4 79.8(8)
N1 Ru1 P2 C4 -14.8(7)
P1 Ru1 P2 C4 -70.8(6)
C1 Ru1 P2 C22 14.5(10)
C2 Ru1 P2 C22 -80.5(9)
N1 Ru1 P2 C22 -175.1(9)
P1 Ru1 P2 C22 128.8(8)
C22 P2 C4 C5 -176.3(11)
Ru1 P2 C4 C5 16.2(13)
C22 P2 C4 C10 6.7(18)
Ru1 P2 C4 C10 -160.7(14)
C1 Ru1 N1 C5 87(4)
C2 Ru1 N1 C5 -91.8(12)
P1 Ru1 N1 C5 162.8(11)
P2 Ru1 N1 C5 14.2(10)
C1 Ru1 N1 C9 -88(4)
C2 Ru1 N1 C9 93.3(11)
P1 Ru1 N1 C9 -12.1(10)
P2 Ru1 N1 C9 -160.7(11)
C9 N1 C5 C6 -9(2)
Ru1 N1 C5 C6 176.0(11)
C9 N1 C5 C4 167.0(13)
Ru1 N1 C5 C4 -8.0(18)
C10 C4 C5 N1 170.3(14)
P2 C4 C5 N1 -6.8(19)
C10 C4 C5 C6 -14(2)
P2 C4 C5 C6 169.2(12)
N1 C5 C6 C7 3(2)
C4 C5 C6 C7 -173.1(14)
C5 C6 C7 C8 3(2)
C6 C7 C8 C9 -1(2)
C7 C8 C9 N1 -6(2)
C7 C8 C9 C3 173.1(14)
C5 N1 C9 C8 10(2)
Ru1 N1 C9 C8 -174.7(11)
C5 N1 C9 C3 -168.6(13)
Ru1 N1 C9 C3 6.5(17)
C16 C3 C9 C8 5(2)
P1 C3 C9 C8 -172.4(12)
C16 C3 C9 N1 -176.6(13)
P1 C3 C9 N1 6.3(17)
C5 C4 C10 C11 127(2)
P2 C4 C10 C11 -56(2)
C5 C4 C10 C15 -58(2)
P2 C4 C10 C15 118.7(18)
C15 C10 C11 C12 0(2)
C4 C10 C11 C12 174.7(17)
C10 C11 C12 C13 -3(3)
C11 C12 C13 C14 5(2)
C12 C13 C14 C15 -4(2)
C13 C14 C15 C10 1(3)
C11 C10 C15 C14 1(2)
C4 C10 C15 C14 -174.3(15)
C9 C3 C16 C17 61(2)
P1 C3 C16 C17 -122.6(16)
C9 C3 C16 C21 -120.9(16)
P1 C3 C16 C21 56(2)
C21 C16 C17 C18 -1(3)
C3 C16 C17 C18 177.0(15)
C16 C17 C18 C19 2(2)
C17 C18 C19 C20 -2(2)
C18 C19 C20 C21 1(3)
C17 C16 C21 C20 1(2)
C3 C16 C21 C20 -177.7(14)
C19 C20 C21 C16 -1(2)
C4 P2 C22 C27 95.3(13)
Ru1 P2 C22 C27 -104.7(12)
C4 P2 C22 C23 -75.7(14)
Ru1 P2 C22 C23 84.4(14)
C27 C22 C23 C24 -10(2)
P2 C22 C23 C24 160.7(12)
C27 C22 C23 C28 160.7(14)
P2 C22 C23 C28 -29(2)
C22 C23 C24 C25 0(2)
C28 C23 C24 C25 -170.8(14)
C23 C24 C25 C26 9(2)
C23 C24 C25 C29 -174.7(16)
C24 C25 C26 C27 -8(2)
C29 C25 C26 C27 175.7(16)
C23 C22 C27 C26 11(2)
P2 C22 C27 C26 -160.4(11)
C23 C22 C27 C30 -166.2(14)
P2 C22 C27 C30 23(2)
C25 C26 C27 C22 -2(2)
C25 C26 C27 C30 175.4(15)
C24 C23 C28 C31 114.9(16)
C22 C23 C28 C31 -55.3(18)
C24 C23 C28 C32 -119.3(17)
C22 C23 C28 C32 70.5(18)
C24 C23 C28 C33 -2(2)
C22 C23 C28 C33 -171.8(14)
C26 C25 C29 C36 -80(2)
C24 C25 C29 C36 103.0(19)
C26 C25 C29 C34 157.4(16)
C24 C25 C29 C34 -19(2)
C26 C25 C29 C35 39(2)
C24 C25 C29 C35 -138.1(18)
C22 C27 C30 C38 -71(2)
C26 C27 C30 C38 111.7(17)
C22 C27 C30 C39 53(2)
C26 C27 C30 C39 -123.9(15)
C22 C27 C30 C37 171.2(17)
C26 C27 C30 C37 -6(2)
C3 P1 C40 C45 -98.2(13)
Ru1 P1 C40 C45 105.4(13)
C3 P1 C40 C41 68.4(13)
Ru1 P1 C40 C41 -88.0(14)
C45 C40 C41 C42 13(2)
P1 C40 C41 C42 -153.4(12)
C45 C40 C41 C46 -156.3(15)
P1 C40 C41 C46 37(2)
C40 C41 C42 C43 -5(3)
C46 C41 C42 C43 164.7(17)
C41 C42 C43 C44 -2(3)
C41 C42 C43 C47 175.7(16)
C42 C43 C44 C45 2(3)
C47 C43 C44 C45 -176.1(15)
C41 C40 C45 C44 -14(2)
P1 C40 C45 C44 152.6(12)
C41 C40 C45 C48 164.3(13)
P1 C40 C45 C48 -29(2)
C43 C44 C45 C40 7(2)
C43 C44 C45 C48 -171.9(15)
C42 C41 C46 C51 -2(2)
C40 C41 C46 C51 167.5(14)
C42 C41 C46 C49 -118.6(16)
C40 C41 C46 C49 50.5(19)
C42 C41 C46 C50 120.3(16)
C40 C41 C46 C50 -71(2)
C42 C43 C47 C53 62(2)
C44 C43 C47 C53 -120.7(18)
C42 C43 C47 C54 -176.0(18)
C44 C43 C47 C54 2(2)
C42 C43 C47 C52 -63(2)
C44 C43 C47 C52 114.4(18)
C40 C45 C48 C57 70.2(19)
C44 C45 C48 C57 -111.3(16)
C40 C45 C48 C56 -53.3(19)
C44 C45 C48 C56 125.2(15)
C40 C45 C48 C55 -167.3(14)
C44 C45 C48 C55 11.2(19)
